data_7104915
loop_
_publ_author_name
'Melzer, Marie M'
'Li, Ercheng'
'Warren, Timothy H'

_publ_section_title
;
 Reversible RS-NO bond cleavage and formation at copper(I) thiolates.
;
_journal_issue 39
_journal_name_full 'Chemical communications (Cambridge, England)'
_journal_page_first 5847
_journal_page_last 5849
_journal_paper_doi 10.1039/b911643e
_journal_year 2009
_chemical_formula_moiety 'C58 H81 Cu2 N4 S, 2(C4 H8 O), B F4'
_chemical_formula_sum 'C66 H97 B Cu2 F4 N4 O2 S'
_chemical_formula_weight 1224.43
_chemical_name_common IPrCu2StBuBF4
_space_group_IT_number 2
_symmetry_cell_setting triclinic
_symmetry_space_group_name_Hall '-P 1'
_symmetry_space_group_name_H-M 'P -1'
_atom_sites_solution_hydrogens geom
_atom_sites_solution_primary direct
_atom_sites_solution_secondary difmap
_audit_creation_method SHELXL-97
_cell_angle_alpha 75.961(3)
_cell_angle_beta 75.033(3)
_cell_angle_gamma 72.937(3)
_cell_formula_units_Z 2
_cell_length_a 12.348(3)
_cell_length_b 17.138(4)
_cell_length_c 17.187(4)
_cell_measurement_reflns_used 7011
_cell_measurement_temperature 100(2)
_cell_measurement_theta_max 50.020
_cell_measurement_theta_min 4.709
_cell_volume 3303.9(14)
_computing_cell_refinement 'Bruker APEX II'
_computing_data_collection 'Bruker APEX II'
_computing_data_reduction 'Bruker APEX II'
_computing_molecular_graphics 'ORTEP-3 for Windows; Ferrugia L J (1997), J. Appl. Cryst. 30, 565'
_computing_publication_material 'Bruker SHELXTL'
_computing_structure_refinement 'SHELXL-97 (Sheldrick, 1997)'
_computing_structure_solution 'SHELXS-97 (Sheldrick, 1990)'
_diffrn_ambient_temperature 100(2)
_diffrn_measured_fraction_theta_full 0.997
_diffrn_measured_fraction_theta_max 0.997
_diffrn_measurement_device_type 'APEX II platform CCDm Bruker'
_diffrn_measurement_method 'omega scans'
_diffrn_radiation_monochromator graphite
_diffrn_radiation_source 'fine-focus sealed tube'
_diffrn_radiation_type MoK\a
_diffrn_radiation_wavelength 0.71073
_diffrn_reflns_av_R_equivalents 0.0460
_diffrn_reflns_av_sigmaI/netI 0.0581
_diffrn_reflns_limit_h_max 14
_diffrn_reflns_limit_h_min -14
_diffrn_reflns_limit_k_max 20
_diffrn_reflns_limit_k_min -20
_diffrn_reflns_limit_l_max 20
_diffrn_reflns_limit_l_min -20
_diffrn_reflns_number 32174
_diffrn_reflns_theta_full 25.00
_diffrn_reflns_theta_max 25.00
_diffrn_reflns_theta_min 1.25
_exptl_absorpt_coefficient_mu 0.731
_exptl_absorpt_correction_T_max 0.8797
_exptl_absorpt_correction_T_min 0.8677
_exptl_absorpt_correction_type multi-scan
_exptl_absorpt_process_details 'SADABS based on Blessing's method; Blessing, Acta Cryst. (1995) A51 33-38'
_exptl_crystal_colour Colorless
_exptl_crystal_density_diffrn 1.231
_exptl_crystal_density_method 'not measured'
_exptl_crystal_description Block
_exptl_crystal_F_000 1304
_exptl_crystal_size_max 0.20
_exptl_crystal_size_mid 0.18
_exptl_crystal_size_min 0.18
_refine_diff_density_max 1.564
_refine_diff_density_min -0.666
_refine_diff_density_rms 0.070
_refine_ls_extinction_method none
_refine_ls_goodness_of_fit_ref 1.059
_refine_ls_hydrogen_treatment constr
_refine_ls_matrix_type full
_refine_ls_number_parameters 853
_refine_ls_number_reflns 11602
_refine_ls_number_restraints 96
_refine_ls_restrained_S_all 1.088
_refine_ls_R_factor_all 0.0827
_refine_ls_R_factor_gt 0.0503
_refine_ls_shift/su_max 0.000
_refine_ls_shift/su_mean 0.000
_refine_ls_structure_factor_coef Fsqd
_refine_ls_weighting_details 'calc w=1/[\s^2^(Fo^2^)+(0.0648P)^2^+2.0772P] where P=(Fo^2^+2Fc^2^)/3'
_refine_ls_weighting_scheme calc
_refine_ls_wR_factor_gt 0.1243
_refine_ls_wR_factor_ref 0.1377
_reflns_number_gt 8024
_reflns_number_total 11602
_reflns_threshold_expression >2sigma(I)
_cod_data_source_file b911643e.txt
_cod_data_source_block c:IPrCu2StBuBF4
_cod_depositor_comments
;
The following automatic conversions were performed:
'_symmetry_cell_setting' value 'Triclinic' changed to 'triclinic'
according to '/home/saulius/struct/CIF-dictionaries/cif_core.dic'
dictionary named 'cif_core.dic' version 2.4.1 from 2010-06-29.

Automatic conversion script
Id: cif_fix_enum 1527 2010-12-29 10:47:43Z saulius 

The following automatic conversions were performed:

data name '_atom_site_symetry_multiplicity' was replaced with
'_atom_site_symmetry_multiplicity' as specified in the replacement
file 'data/replacement-values/replacement_tags.lst'.

Automatic conversion script
Id: cif_correct_tags 9268 2022-04-12 08:56:07Z antanas 
;
_cod_original_sg_symbol_Hall -P1
_cod_original_sg_symbol_H-M P-1
_cod_database_code 7104915

loop_
_symmetry_equiv_pos_as_xyz
'x, y, z'
'-x, -y, -z'

loop_
_atom_site_label
_atom_site_type_symbol
_atom_site_fract_x
_atom_site_fract_y
_atom_site_fract_z
_atom_site_U_iso_or_equiv
_atom_site_adp_type
_atom_site_occupancy
_atom_site_symmetry_multiplicity
_atom_site_calc_flag
_atom_site_refinement_flags
_atom_site_disorder_assembly
_atom_site_disorder_group
Cu1 Cu 0.75509(4) 0.02332(2) 0.28486(3) 0.02888(14) Uani 1 1 d . . .
Cu2 Cu 0.69919(4) 0.25034(3) 0.28030(3) 0.02968(14) Uani 1 1 d . . .
S1A S 0.7716(3) 0.1240(3) 0.3349(2) 0.0281(7) Uani 0.53 1 d PD E 1
S1B S 0.8016(4) 0.1240(4) 0.3101(3) 0.0396(13) Uani 0.47 1 d PDU D 2
N1 N 0.8043(2) -0.15183(16) 0.27993(17) 0.0239(6) Uani 1 1 d . . .
N2 N 0.6414(2) -0.08872(17) 0.24647(18) 0.0263(7) Uani 1 1 d . D .
N3 N 0.6110(2) 0.42189(16) 0.30248(16) 0.0210(6) Uani 1 1 d . . .
N4 N 0.5609(2) 0.40629(16) 0.19834(16) 0.0207(6) Uani 1 1 d . . .
C1 C 0.7322(3) -0.0752(2) 0.2675(2) 0.0244(8) Uani 1 1 d . D .
C2 C 0.7590(3) -0.2116(2) 0.2671(2) 0.0298(8) Uani 1 1 d . . .
C3 C 0.6571(3) -0.1721(2) 0.2460(2) 0.0325(9) Uani 1 1 d . . .
C4 C 0.9177(3) -0.1675(2) 0.2976(2) 0.0272(8) Uani 1 1 d . . .
C5 C 1.0122(3) -0.1699(2) 0.2315(3) 0.0378(10) Uani 1 1 d . . .
C6 C 1.1213(3) -0.1835(2) 0.2491(3) 0.0502(12) Uani 1 1 d . . .
C7 C 1.1329(4) -0.1949(2) 0.3294(3) 0.0487(12) Uani 1 1 d . . .
C8 C 1.0394(4) -0.1940(2) 0.3925(3) 0.0435(11) Uani 1 1 d . . .
C9 C 0.9290(3) -0.1815(2) 0.3785(2) 0.0324(9) Uani 1 1 d . . .
C10 C 0.5416(3) -0.0254(2) 0.2235(2) 0.0280(8) Uani 1 1 d . . .
C11 C 0.5559(3) 0.0226(2) 0.1455(2) 0.0310(9) Uani 1 1 d . . .
C12 C 0.4564(3) 0.0791(2) 0.1229(3) 0.0364(10) Uani 1 1 d . . .
C13 C 0.3503(3) 0.0861(2) 0.1758(3) 0.0390(10) Uani 1 1 d . . .
C14 C 0.3407(3) 0.0381(2) 0.2529(3) 0.0365(10) Uani 1 1 d . . .
C15 C 0.4363(3) -0.0191(2) 0.2791(2) 0.0313(9) Uani 1 1 d . . .
C16 C 0.9980(4) -0.1573(3) 0.1441(3) 0.0534(13) Uani 1 1 d . . .
C17 C 0.8274(4) -0.1867(3) 0.4497(2) 0.0455(11) Uani 1 1 d . . .
C18 C 0.6710(3) 0.0178(2) 0.0855(2) 0.0359(9) Uani 1 1 d . . .
C19 C 0.4260(3) -0.0716(2) 0.3648(2) 0.0344(9) Uani 1 1 d . . .
C20 C 1.0009(5) -0.0688(3) 0.1009(3) 0.085(2) Uani 1 1 d . . .
C21 C 1.0903(4) -0.2192(3) 0.0963(3) 0.0681(16) Uani 1 1 d . . .
C22 C 0.8061(5) -0.1219(3) 0.5027(3) 0.0817(19) Uani 1 1 d . . .
C23 C 0.8431(4) -0.2736(3) 0.5000(3) 0.0571(13) Uani 1 1 d . . .
C24 C 0.6648(4) 0.0071(4) 0.0011(3) 0.0649(14) Uani 1 1 d . . .
C25 C 0.7145(4) 0.0947(3) 0.0781(3) 0.0435(10) Uani 1 1 d . . .
C26 C 0.4730(3) -0.0376(3) 0.4207(3) 0.0408(10) Uani 1 1 d . . .
C27 C 0.3024(3) -0.0796(3) 0.4048(3) 0.0439(10) Uani 1 1 d . . .
C28 C 0.6219(3) 0.3637(2) 0.2575(2) 0.0210(7) Uani 1 1 d . . .
C29 C 0.5453(3) 0.4981(2) 0.2722(2) 0.0225(8) Uani 1 1 d . D .
C30 C 0.5135(3) 0.4884(2) 0.2073(2) 0.0230(8) Uani 1 1 d . D .
C31 C 0.6664(3) 0.4041(2) 0.3713(2) 0.0236(8) Uani 1 1 d . . .
C32 C 0.6100(3) 0.3708(2) 0.4477(2) 0.0265(8) Uani 1 1 d . . .
C33 C 0.6684(4) 0.3511(2) 0.5127(2) 0.0346(9) Uani 1 1 d . . .
C34 C 0.7746(4) 0.3671(2) 0.5003(2) 0.0375(10) Uani 1 1 d . . .
C35 C 0.8273(3) 0.4029(2) 0.4243(3) 0.0358(10) Uani 1 1 d . . .
C36 C 0.7751(3) 0.4220(2) 0.3570(2) 0.0272(8) Uani 1 1 d . . .
C37 C 0.5453(3) 0.3708(2) 0.1350(2) 0.0227(8) Uani 1 1 d . . .
C38 C 0.6097(3) 0.3874(2) 0.0563(2) 0.0259(8) Uani 1 1 d . . .
C39 C 0.5901(3) 0.3547(2) -0.0041(2) 0.0323(9) Uani 1 1 d . . .
C40 C 0.5086(3) 0.3083(2) 0.0140(2) 0.0340(9) Uani 1 1 d . . .
C41 C 0.4468(3) 0.2925(2) 0.0928(2) 0.0339(9) Uani 1 1 d . . .
C42 C 0.4635(3) 0.3229(2) 0.1561(2) 0.0262(8) Uani 1 1 d . . .
C43 C 0.4909(3) 0.3553(2) 0.4623(2) 0.0310(9) Uani 1 1 d . . .
C44 C 0.8299(3) 0.4646(2) 0.2741(2) 0.0335(9) Uani 1 1 d . . .
C45 C 0.7005(3) 0.4369(2) 0.0372(2) 0.0307(8) Uani 1 1 d . . .
C46 C 0.3955(3) 0.3036(2) 0.2427(2) 0.0304(8) Uani 1 1 d . . .
C47 C 0.4960(4) 0.2628(3) 0.4857(3) 0.0528(12) Uani 1 1 d . . .
C48 C 0.4051(4) 0.4010(3) 0.5273(3) 0.0453(11) Uani 1 1 d . . .
C49 C 0.9575(4) 0.4237(3) 0.2484(3) 0.0575(13) Uani 1 1 d . . .
C50 C 0.8133(4) 0.5560(3) 0.2746(3) 0.0463(11) Uani 1 1 d . . .
C51 C 0.8131(3) 0.3820(3) 0.0618(3) 0.0469(11) Uani 1 1 d . . .
C52 C 0.7243(4) 0.4803(3) -0.0517(2) 0.0437(10) Uani 1 1 d . . .
C53 C 0.2662(3) 0.3193(3) 0.2454(3) 0.0403(10) Uani 1 1 d . . .
C54 C 0.4437(3) 0.2133(2) 0.2820(2) 0.0367(9) Uani 1 1 d . . .
C55A C 0.9269(8) 0.1171(5) 0.3221(7) 0.038(2) Uani 0.53 1 d P E 1
C55B C 0.9533(14) 0.1188(9) 0.2600(15) 0.051(6) Uani 0.47 1 d P D 2
C56A C 0.9880(9) 0.0288(6) 0.3517(9) 0.073(4) Uani 0.53 1 d P E 1
C56B C 1.0249(10) 0.0314(6) 0.2786(9) 0.063(3) Uani 0.47 1 d P D 2
C57A C 0.9389(11) 0.1778(7) 0.3668(9) 0.087(4) Uani 0.53 1 d PD E 1
C57B C 0.9959(9) 0.1801(7) 0.2876(11) 0.078(4) Uani 0.47 1 d PD D 2
C58A C 0.9748(14) 0.1433(11) 0.2293(13) 0.074(6) Uani 0.53 1 d P E 1
C58B C 0.9608(11) 0.1435(8) 0.1624(9) 0.076(4) Uani 0.47 1 d P D 2
C59 C 1.1163(4) -0.5057(3) 0.4116(3) 0.0508(12) Uani 1 1 d . . .
C60 C 1.2287(3) -0.4978(3) 0.3549(3) 0.0414(10) Uani 1 1 d . F .
C61 C 1.1916(4) -0.4413(3) 0.2792(3) 0.0500(12) Uani 1 1 d . F .
C62 C 1.0730(4) -0.3931(3) 0.3121(3) 0.0508(12) Uani 1 1 d . . .
C63 C 0.7793(8) 0.7783(5) 0.0170(5) 0.078(2) Uani 0.74 1 d PDU C 8
C64 C 0.8302(6) 0.7022(3) 0.0719(4) 0.0481(15) Uani 0.74 1 d P C 8
C65 C 0.8383(8) 0.6324(4) 0.0329(4) 0.0500(17) Uani 0.74 1 d P C 8
C66 C 0.8578(6) 0.6747(4) -0.0580(4) 0.0545(19) Uani 0.74 1 d PD C 8
C69 C 0.9011(13) 0.6996(13) -0.0603(18) 0.089(10) Uiso 0.26 1 d PD C 9
C70 C 0.879(2) 0.6219(16) 0.0000(16) 0.072(9) Uiso 0.26 1 d PD C 9
C71 C 0.762(2) 0.6479(13) 0.0586(14) 0.069(6) Uiso 0.26 1 d PD C 9
C72 C 0.742(3) 0.7424(18) 0.0252(9) 0.127(13) Uiso 0.26 1 d PD C 9
O63A O 1.0378(11) -0.4337(8) 0.3890(10) 0.049(3) Uani 0.5 1 d P F 6
O63B O 1.0216(13) -0.4561(9) 0.3758(11) 0.052(4) Uani 0.5 1 d P F 7
O67 O 0.7958(3) 0.7577(2) -0.0583(3) 0.0829(12) Uani 1 1 d DU . .
B1 B 0.4527(4) -0.2767(3) 0.2130(3) 0.0349(11) Uani 1 1 d D . .
F1A F 0.3814(9) -0.3243(6) 0.2170(6) 0.059(3) Uani 0.36 1 d PDU G 4
F1B F 0.3899(4) -0.3159(3) 0.1856(3) 0.0363(11) Uani 0.64 1 d PDU G 3
F2A F 0.5590(7) -0.3171(5) 0.2237(6) 0.077(3) Uani 0.36 1 d PDU G 4
F2B F 0.5674(3) -0.3039(3) 0.1707(3) 0.0514(10) Uani 0.64 1 d PDU G 3
F3A F 0.4503(7) -0.2072(5) 0.1530(5) 0.065(2) Uani 0.36 1 d PDU G 4
F3B F 0.4131(4) -0.1945(3) 0.1973(4) 0.0763(15) Uani 0.64 1 d PDU G 3
F4A F 0.4057(7) -0.2356(5) 0.2843(4) 0.064(2) Uani 0.36 1 d PDU G 4
F4B F 0.4551(4) -0.3030(3) 0.2924(3) 0.0657(12) Uani 0.64 1 d PDU G 3
H12 H 0.4622 0.1133 0.0701 0.044 Uiso 1 1 calc R . .
H13 H 0.2837 0.1242 0.1589 0.047 Uiso 1 1 calc R . .
H14 H 0.2673 0.0441 0.289 0.044 Uiso 1 1 calc R . .
H16 H 0.9206 -0.1655 0.1455 0.064 Uiso 1 1 calc R . .
H17 H 0.757 -0.175 0.4262 0.055 Uiso 1 1 calc R . .
H18 H 0.7283 -0.0318 0.1079 0.043 Uiso 1 1 calc R D .
H19 H 0.4755 -0.1287 0.3599 0.041 Uiso 1 1 calc R . .
H2 H 0.7937 -0.2695 0.2724 0.036 Uiso 1 1 calc R . .
H20A H 0.9377 -0.0296 0.1297 0.128 Uiso 1 1 calc R D .
H20B H 0.9918 -0.0613 0.0444 0.128 Uiso 1 1 calc R . .
H20C H 1.0751 -0.0588 0.1008 0.128 Uiso 1 1 calc R . .
H21A H 1.1667 -0.2105 0.0922 0.102 Uiso 1 1 calc R D .
H21B H 1.0752 -0.2111 0.0413 0.102 Uiso 1 1 calc R . .
H21C H 1.0882 -0.2758 0.1249 0.102 Uiso 1 1 calc R . .
H22A H 0.8732 -0.1323 0.5275 0.123 Uiso 1 1 calc R D .
H22B H 0.7372 -0.1254 0.5459 0.123 Uiso 1 1 calc R . .
H22C H 0.7941 -0.0664 0.4687 0.123 Uiso 1 1 calc R . .
H23A H 0.8596 -0.3138 0.4639 0.086 Uiso 1 1 calc R D .
H23B H 0.7722 -0.2779 0.5409 0.086 Uiso 1 1 calc R . .
H23C H 0.9077 -0.2854 0.5278 0.086 Uiso 1 1 calc R . .
H24A H 0.6313 -0.0398 0.0072 0.097 Uiso 1 1 calc R . .
H24B H 0.7428 -0.0036 -0.0328 0.097 Uiso 1 1 calc R . .
H24C H 0.6164 0.0578 -0.0251 0.097 Uiso 1 1 calc R . .
H25A H 0.6614 0.144 0.054 0.065 Uiso 1 1 calc R . .
H25B H 0.7918 0.0887 0.043 0.065 Uiso 1 1 calc R . .
H25C H 0.7181 0.1008 0.1326 0.065 Uiso 1 1 calc R . .
H26A H 0.5545 -0.0383 0.3977 0.061 Uiso 1 1 calc R . .
H26B H 0.4659 -0.0723 0.4753 0.061 Uiso 1 1 calc R . .
H26C H 0.4285 0.0194 0.4247 0.061 Uiso 1 1 calc R . .
H27A H 0.2542 -0.0259 0.4178 0.066 Uiso 1 1 calc R . .
H27B H 0.3036 -0.1211 0.4553 0.066 Uiso 1 1 calc R . .
H27C H 0.2705 -0.0968 0.3669 0.066 Uiso 1 1 calc R . .
H29 H 0.5265 0.5478 0.2934 0.027 Uiso 1 1 calc R . .
H3 H 0.6056 -0.1965 0.2332 0.039 Uiso 1 1 calc R D .
H30 H 0.4671 0.5299 0.1736 0.028 Uiso 1 1 calc R . .
H33 H 0.6341 0.3265 0.5655 0.041 Uiso 1 1 calc R . .
H34 H 0.8129 0.3533 0.545 0.045 Uiso 1 1 calc R D .
H35 H 0.8999 0.4147 0.4179 0.043 Uiso 1 1 calc R . .
H39 H 0.6331 0.3642 -0.0584 0.039 Uiso 1 1 calc R . .
H40 H 0.4953 0.2873 -0.0281 0.041 Uiso 1 1 calc R . .
H41 H 0.3918 0.2604 0.1044 0.041 Uiso 1 1 calc R . .
H43 H 0.4622 0.3768 0.4099 0.037 Uiso 1 1 calc R . .
H44 H 0.789 0.4609 0.2324 0.04 Uiso 1 1 calc R . .
H45 H 0.6704 0.4811 0.0717 0.037 Uiso 1 1 calc R . .
H46 H 0.4053 0.3409 0.2757 0.036 Uiso 1 1 calc R . .
H47A H 0.5514 0.2339 0.4434 0.079 Uiso 1 1 calc R D .
H47B H 0.4192 0.2544 0.4904 0.079 Uiso 1 1 calc R . .
H47C H 0.5206 0.2406 0.5383 0.079 Uiso 1 1 calc R . .
H48A H 0.4291 0.379 0.5801 0.068 Uiso 1 1 calc R D .
H48B H 0.328 0.3933 0.5318 0.068 Uiso 1 1 calc R . .
H48C H 0.4029 0.4603 0.5118 0.068 Uiso 1 1 calc R . .
H49A H 0.9992 0.4244 0.2895 0.086 Uiso 1 1 calc R D .
H49B H 0.9892 0.4541 0.1953 0.086 Uiso 1 1 calc R . .
H49C H 0.9665 0.3662 0.2437 0.086 Uiso 1 1 calc R . .
H50A H 0.7305 0.5832 0.2847 0.069 Uiso 1 1 calc R . .
H50B H 0.8513 0.5825 0.2216 0.069 Uiso 1 1 calc R . .
H50C H 0.8474 0.5613 0.3181 0.069 Uiso 1 1 calc R . .
H51A H 0.8449 0.3377 0.0294 0.07 Uiso 1 1 calc R . .
H51B H 0.7975 0.3576 0.1201 0.07 Uiso 1 1 calc R . .
H51C H 0.8689 0.4156 0.0517 0.07 Uiso 1 1 calc R . .
H52A H 0.7582 0.4386 -0.0872 0.066 Uiso 1 1 calc R . .
H52B H 0.7783 0.5146 -0.0585 0.066 Uiso 1 1 calc R . .
H52C H 0.6517 0.5155 -0.0665 0.066 Uiso 1 1 calc R . .
H53A H 0.238 0.3751 0.2153 0.06 Uiso 1 1 calc R D .
H53B H 0.2242 0.3148 0.3025 0.06 Uiso 1 1 calc R . .
H53C H 0.2535 0.2781 0.2201 0.06 Uiso 1 1 calc R . .
H54A H 0.4375 0.1757 0.2494 0.055 Uiso 1 1 calc R . .
H54B H 0.3992 0.2017 0.3378 0.055 Uiso 1 1 calc R . .
H54C H 0.525 0.205 0.2838 0.055 Uiso 1 1 calc R . .
H56A H 1.106 0.0291 0.2522 0.095 Uiso 0.47 1 calc PR D 2
H56B H 0.9968 -0.0058 0.2577 0.095 Uiso 0.47 1 calc PR D 2
H56C H 1.0185 0.0141 0.3379 0.095 Uiso 0.47 1 calc PR D 2
H56D H 1.0703 0.025 0.3461 0.11 Uiso 0.53 1 calc PR E 1
H56E H 0.9793 -0.0076 0.3189 0.11 Uiso 0.53 1 calc PR E 1
H56F H 0.954 0.0116 0.4094 0.11 Uiso 0.53 1 calc PR E 1
H57A H 0.978 0.1719 0.3475 0.118 Uiso 0.47 1 calc PR D 2
H57B H 0.9575 0.2368 0.2651 0.118 Uiso 0.47 1 calc PR D 2
H57C H 1.0797 0.1711 0.2679 0.118 Uiso 0.47 1 calc PR D 2
H57D H 0.8953 0.1692 0.4232 0.131 Uiso 0.53 1 calc PR E 1
H57E H 0.9085 0.2344 0.3393 0.131 Uiso 0.53 1 calc PR E 1
H57F H 1.0207 0.1697 0.3671 0.131 Uiso 0.53 1 calc PR E 1
H58A H 1.0409 0.1432 0.1346 0.114 Uiso 0.47 1 calc PR D 2
H58B H 0.911 0.1991 0.1492 0.114 Uiso 0.47 1 calc PR D 2
H58C H 0.9351 0.1033 0.1441 0.114 Uiso 0.47 1 calc PR D 2
H58D H 0.9237 0.1953 0.2077 0.111 Uiso 0.53 1 calc PR E 1
H58E H 0.9786 0.0998 0.2001 0.111 Uiso 0.53 1 calc PR E 1
H58F H 1.0525 0.1514 0.2216 0.111 Uiso 0.53 1 calc PR E 1
H59A H 1.0936 -0.5544 0.4054 0.061 Uiso 1 1 calc R B 6
H59B H 1.1222 -0.512 0.4692 0.061 Uiso 1 1 calc R B 6
H6 H 1.1875 -0.1848 0.206 0.06 Uiso 1 1 calc R . .
H60A H 1.2768 -0.5525 0.3426 0.05 Uiso 1 1 calc R . .
H60B H 1.2728 -0.4729 0.3786 0.05 Uiso 1 1 calc R . .
H61A H 1.2441 -0.4042 0.2527 0.06 Uiso 1 1 calc R . .
H61B H 1.1896 -0.4736 0.2392 0.06 Uiso 1 1 calc R . .
H62A H 1.0745 -0.3361 0.3138 0.061 Uiso 1 1 calc R A 6
H62B H 1.0192 -0.3895 0.2768 0.061 Uiso 1 1 calc R A 6
H63A H 0.6957 0.7983 0.0391 0.094 Uiso 0.74 1 calc PR C 8
H63B H 0.8179 0.8229 0.0123 0.094 Uiso 0.74 1 calc PR C 8
H64A H 0.9077 0.7034 0.077 0.058 Uiso 0.74 1 calc PR C 8
H64B H 0.78 0.6974 0.1271 0.058 Uiso 0.74 1 calc PR C 8
H65A H 0.7661 0.6133 0.0499 0.06 Uiso 0.74 1 calc PR C 8
H65B H 0.9043 0.5852 0.0448 0.06 Uiso 0.74 1 calc PR C 8
H66A H 0.941 0.6709 -0.0807 0.065 Uiso 0.74 1 calc PR C 8
H66B H 0.8282 0.6483 -0.0908 0.065 Uiso 0.74 1 calc PR C 8
H69A H 0.9568 0.721 -0.0442 0.107 Uiso 0.26 1 calc PR C 9
H69B H 0.9334 0.687 -0.1161 0.107 Uiso 0.26 1 calc PR C 9
H7 H 1.2073 -0.2035 0.3408 0.058 Uiso 1 1 calc R D .
H70A H 0.9415 0.5975 0.0313 0.087 Uiso 0.26 1 calc PR C 9
H70B H 0.8758 0.58 -0.0297 0.087 Uiso 0.26 1 calc PR C 9
H71A H 0.7685 0.6334 0.1168 0.083 Uiso 0.26 1 calc PR C 9
H71B H 0.7011 0.625 0.0509 0.083 Uiso 0.26 1 calc PR C 9
H72A H 0.6582 0.7684 0.0317 0.152 Uiso 0.26 1 calc PR C 9
H72B H 0.7745 0.7677 0.0572 0.152 Uiso 0.26 1 calc PR C 9
H8 H 1.0499 -0.202 0.447 0.052 Uiso 1 1 calc R . .

loop_
_atom_site_aniso_label
_atom_site_aniso_U_11
_atom_site_aniso_U_22
_atom_site_aniso_U_33
_atom_site_aniso_U_23
_atom_site_aniso_U_13
_atom_site_aniso_U_12
Cu1 0.0281(3) 0.0164(2) 0.0466(3) -0.0072(2) -0.0201(2) -0.00012(18)
Cu2 0.0370(3) 0.0164(2) 0.0417(3) -0.00790(19) -0.0247(2) 0.00108(18)
S1A 0.0322(18) 0.0153(11) 0.041(2) -0.0055(13) -0.0195(15) -0.0009(12)
S1B 0.043(2) 0.0305(15) 0.051(2) -0.0084(15) -0.0217(15) -0.0057(14)
N1 0.0226(15) 0.0168(15) 0.0307(17) -0.0028(12) -0.0090(13) -0.0004(12)
N2 0.0249(16) 0.0204(15) 0.0355(18) -0.0076(13) -0.0112(13) -0.0021(12)
N3 0.0239(15) 0.0181(14) 0.0225(15) -0.0050(12) -0.0091(12) -0.0023(12)
N4 0.0233(15) 0.0169(14) 0.0227(15) -0.0033(12) -0.0094(12) -0.0023(12)
C1 0.0210(18) 0.0227(18) 0.029(2) -0.0048(15) -0.0075(15) -0.0021(15)
C2 0.034(2) 0.0185(18) 0.039(2) -0.0067(16) -0.0113(18) -0.0057(16)
C3 0.033(2) 0.0228(19) 0.049(2) -0.0122(17) -0.0125(18) -0.0083(16)
C4 0.0254(19) 0.0136(17) 0.041(2) -0.0022(15) -0.0117(17) 0.0004(14)
C5 0.029(2) 0.024(2) 0.049(3) 0.0087(18) -0.0081(19) -0.0018(16)
C6 0.027(2) 0.029(2) 0.080(4) 0.016(2) -0.011(2) -0.0047(18)
C7 0.035(2) 0.024(2) 0.094(4) -0.003(2) -0.036(3) -0.0026(18)
C8 0.047(3) 0.027(2) 0.064(3) -0.018(2) -0.035(2) 0.0078(19)
C9 0.035(2) 0.0189(19) 0.043(2) -0.0099(17) -0.0167(19) 0.0040(16)
C10 0.026(2) 0.0179(18) 0.046(2) -0.0084(17) -0.0193(17) -0.0014(15)
C11 0.032(2) 0.029(2) 0.040(2) -0.0124(18) -0.0168(18) -0.0051(16)
C12 0.042(2) 0.026(2) 0.046(3) -0.0038(18) -0.026(2) -0.0044(17)
C13 0.035(2) 0.026(2) 0.062(3) -0.010(2) -0.028(2) 0.0017(17)
C14 0.026(2) 0.028(2) 0.059(3) -0.009(2) -0.0165(19) -0.0040(16)
C15 0.028(2) 0.0249(19) 0.048(2) -0.0104(18) -0.0193(18) -0.0042(16)
C16 0.038(2) 0.059(3) 0.037(3) 0.013(2) -0.001(2) 0.003(2)
C17 0.047(3) 0.049(3) 0.034(2) -0.013(2) -0.019(2) 0.013(2)
C18 0.038(2) 0.035(2) 0.034(2) -0.0042(18) -0.0151(18) -0.0043(18)
C19 0.030(2) 0.026(2) 0.047(3) -0.0059(18) -0.0114(18) -0.0039(16)
C20 0.075(4) 0.053(3) 0.064(4) 0.027(3) 0.015(3) 0.024(3)
C21 0.064(3) 0.063(3) 0.046(3) 0.008(2) -0.002(2) 0.009(3)
C22 0.114(5) 0.054(3) 0.059(3) -0.029(3) -0.011(3) 0.016(3)
C23 0.056(3) 0.050(3) 0.049(3) -0.009(2) 0.000(2) 0.003(2)
C24 0.059(3) 0.086(4) 0.055(3) -0.030(3) -0.016(3) -0.007(3)
C25 0.044(2) 0.040(2) 0.043(3) -0.001(2) -0.011(2) -0.008(2)
C26 0.038(2) 0.041(2) 0.046(3) -0.009(2) -0.013(2) -0.0097(19)
C27 0.033(2) 0.042(2) 0.057(3) -0.007(2) -0.011(2) -0.0109(19)
C28 0.0231(18) 0.0230(18) 0.0198(18) -0.0052(14) -0.0075(14) -0.0061(14)
C29 0.0265(19) 0.0151(17) 0.028(2) -0.0052(14) -0.0109(15) -0.0020(14)
C30 0.0239(18) 0.0159(17) 0.0267(19) -0.0025(14) -0.0090(15) 0.0013(14)
C31 0.030(2) 0.0160(17) 0.027(2) -0.0099(15) -0.0153(16) 0.0034(14)
C32 0.037(2) 0.0153(17) 0.027(2) -0.0043(15) -0.0130(17) -0.0009(15)
C33 0.054(3) 0.0207(19) 0.027(2) -0.0037(16) -0.0175(19) 0.0013(18)
C34 0.049(3) 0.027(2) 0.039(2) -0.0110(18) -0.029(2) 0.0065(18)
C35 0.034(2) 0.031(2) 0.050(3) -0.0189(19) -0.0234(19) 0.0040(17)
C36 0.0267(19) 0.0222(18) 0.037(2) -0.0135(16) -0.0133(17) 0.0000(15)
C37 0.0256(19) 0.0177(17) 0.027(2) -0.0048(14) -0.0148(16) 0.0006(14)
C38 0.030(2) 0.0192(18) 0.027(2) -0.0048(15) -0.0141(16) 0.0029(15)
C39 0.044(2) 0.030(2) 0.023(2) -0.0043(16) -0.0153(17) -0.0019(18)
C40 0.050(2) 0.030(2) 0.029(2) -0.0096(17) -0.0217(19) -0.0051(18)
C41 0.041(2) 0.028(2) 0.042(2) -0.0090(18) -0.0230(19) -0.0067(17)
C42 0.029(2) 0.0193(18) 0.032(2) -0.0032(15) -0.0150(16) -0.0014(15)
C43 0.040(2) 0.0237(19) 0.028(2) -0.0005(16) -0.0095(17) -0.0082(17)
C44 0.032(2) 0.040(2) 0.034(2) -0.0096(18) -0.0087(17) -0.0120(18)
C45 0.035(2) 0.031(2) 0.028(2) -0.0092(16) -0.0089(17) -0.0053(17)
C46 0.031(2) 0.031(2) 0.036(2) -0.0088(17) -0.0129(17) -0.0104(16)
C47 0.050(3) 0.030(2) 0.074(3) -0.008(2) -0.002(2) -0.015(2)
C48 0.047(3) 0.043(3) 0.045(3) -0.013(2) -0.010(2) -0.005(2)
C49 0.042(3) 0.060(3) 0.065(3) -0.018(3) -0.004(2) -0.005(2)
C50 0.053(3) 0.041(3) 0.045(3) -0.007(2) -0.002(2) -0.020(2)
C51 0.036(2) 0.058(3) 0.048(3) -0.005(2) -0.017(2) -0.011(2)
C52 0.051(3) 0.045(3) 0.035(2) -0.001(2) -0.012(2) -0.014(2)
C53 0.029(2) 0.042(2) 0.050(3) -0.010(2) -0.0099(19) -0.0076(18)
C54 0.041(2) 0.038(2) 0.034(2) -0.0015(18) -0.0137(18) -0.0135(19)
C55A 0.029(5) 0.022(4) 0.068(7) -0.001(5) -0.025(5) -0.007(3)
C55B 0.034(10) 0.018(7) 0.108(18) 0.005(9) -0.046(13) -0.004(5)
C56A 0.044(6) 0.027(5) 0.152(11) 0.008(7) -0.062(7) 0.003(4)
C56B 0.045(7) 0.027(5) 0.130(11) -0.014(7) -0.046(8) -0.003(5)
C57A 0.086(9) 0.052(6) 0.161(13) -0.034(8) -0.083(9) -0.011(6)
C57B 0.044(7) 0.040(6) 0.173(15) -0.043(9) -0.049(8) 0.001(5)
C58A 0.031(6) 0.056(12) 0.114(17) -0.018(12) 0.022(8) -0.008(7)
C58B 0.056(8) 0.052(7) 0.095(11) -0.007(8) 0.018(8) -0.010(6)
C59 0.052(3) 0.056(3) 0.047(3) 0.008(2) -0.023(2) -0.021(2)
C60 0.035(2) 0.037(2) 0.055(3) -0.020(2) -0.011(2) -0.0008(18)
C61 0.053(3) 0.040(3) 0.046(3) -0.006(2) 0.010(2) -0.013(2)
C62 0.045(3) 0.044(3) 0.053(3) 0.014(2) -0.013(2) -0.013(2)
C63 0.094(4) 0.073(4) 0.076(4) -0.017(3) -0.034(3) -0.015(4)
C64 0.066(4) 0.041(3) 0.040(3) -0.008(3) -0.023(3) -0.006(3)
C65 0.063(5) 0.044(4) 0.039(4) -0.019(3) -0.006(4) -0.002(3)
C66 0.036(4) 0.085(5) 0.039(4) -0.026(4) -0.019(3) 0.012(4)
O63A 0.026(6) 0.041(7) 0.055(6) 0.004(5) 0.009(5) 0.003(4)
O63B 0.033(4) 0.040(7) 0.074(8) 0.029(5) -0.017(4) -0.021(4)
O67 0.078(2) 0.073(2) 0.094(3) 0.010(2) -0.032(2) -0.019(2)
B1 0.037(3) 0.026(2) 0.042(3) 0.002(2) -0.019(2) -0.006(2)
F1A 0.058(4) 0.057(4) 0.064(4) -0.011(2) -0.014(2) -0.017(2)
F1B 0.0365(17) 0.0430(18) 0.0356(18) -0.0121(15) -0.0082(14) -0.0141(13)
F2A 0.073(3) 0.074(3) 0.085(3) -0.012(2) -0.018(2) -0.020(2)
F2B 0.0422(17) 0.0644(18) 0.0525(18) -0.0170(15) -0.0091(14) -0.0157(14)
F3A 0.073(3) 0.061(3) 0.058(3) -0.0099(19) -0.0113(19) -0.0145(19)
F3B 0.074(2) 0.063(2) 0.090(2) -0.0061(17) -0.0188(17) -0.0181(16)
F4A 0.063(3) 0.071(3) 0.064(3) -0.0186(19) -0.0127(19) -0.0202(19)
F4B 0.080(2) 0.0673(19) 0.0519(18) -0.0151(15) -0.0173(15) -0.0150(16)

loop_
_atom_type_symbol
_atom_type_description
_atom_type_scat_dispersion_real
_atom_type_scat_dispersion_imag
_atom_type_scat_source
C C 0.0033 0.0016 'International Tables Vol C Tables 4.2.6.8 and 6.1.1.4'
H H 0.0000 0.0000 'International Tables Vol C Tables 4.2.6.8 and 6.1.1.4'
B B 0.0013 0.0007 'International Tables Vol C Tables 4.2.6.8 and 6.1.1.4'
N N 0.0061 0.0033 'International Tables Vol C Tables 4.2.6.8 and 6.1.1.4'
F F 0.0171 0.0103 'International Tables Vol C Tables 4.2.6.8 and 6.1.1.4'
S S 0.1246 0.1234 'International Tables Vol C Tables 4.2.6.8 and 6.1.1.4'
Cu Cu 0.3201 1.2651 'International Tables Vol C Tables 4.2.6.8 and 6.1.1.4'
O O 0.0106 0.0060 'International Tables Vol C Tables 4.2.6.8 and 6.1.1.4'

loop_
_geom_angle_atom_site_label_1
_geom_angle_atom_site_label_2
_geom_angle_atom_site_label_3
_geom_angle
_geom_angle_site_symmetry_1
_geom_angle_site_symmetry_3
_geom_angle_publ_flag
Cu1 S1B Cu2 119.8(2) . . ?
Cu2 S1A Cu1 118.19(18) . . ?
S1A Cu2 S1B 12.90(16) . . ?
S1B Cu1 S1A 12.90(16) . . ?
C1 Cu1 S1B 172.22(17) . . ?
C1 Cu1 S1A 166.63(14) . . ?
C1 N1 C2 111.3(3) . . ?
C1 N1 C4 123.9(3) . . ?
C1 N2 C3 111.3(3) . . ?
C1 N2 C10 125.9(3) . . ?
C28 Cu2 S1A 167.02(14) . . ?
C28 Cu2 S1B 174.12(18) . . ?
C28 N3 C29 111.8(3) . . ?
C28 N3 C31 122.5(3) . . ?
C28 N4 C30 111.2(3) . . ?
C28 N4 C37 124.7(3) . . ?
N1 C2 H2 126.6 . . ?
N1 C1 N2 103.9(3) . . ?
N1 C1 Cu1 125.5(2) . . ?
N2 C1 Cu1 130.4(2) . . ?
N2 C3 H3 126.6 . . ?
N3 C28 Cu2 125.6(2) . . ?
N3 C29 H29 126.7 . . ?
N4 C30 H30 126.5 . . ?
N4 C28 N3 103.4(3) . . ?
N4 C28 Cu2 130.9(2) . . ?
C2 N1 C4 124.6(3) . . ?
C2 C3 N2 106.7(3) . . ?
C2 C3 H3 126.6 . . ?
C3 C2 N1 106.8(3) . . ?
C3 C2 H2 126.6 . . ?
C3 N2 C10 122.8(3) . . ?
C4 C5 C16 122.0(3) . . ?
C4 C9 C8 117.3(4) . . ?
C4 C9 C17 122.2(3) . . ?
C5 C4 N1 117.8(3) . . ?
C5 C16 C20 110.1(4) . . ?
C5 C16 C21 112.1(4) . . ?
C5 C16 H16 108.1 . . ?
C5 C6 H6 120 . . ?
C6 C5 C4 117.3(4) . . ?
C6 C5 C16 120.7(4) . . ?
C6 C7 H7 119.4 . . ?
C7 C8 C9 121.2(4) . . ?
C7 C8 H8 119.4 . . ?
C7 C6 C5 120.0(4) . . ?
C7 C6 H6 120 . . ?
C8 C7 C6 121.1(4) . . ?
C8 C7 H7 119.4 . . ?
C8 C9 C17 120.4(4) . . ?
C9 C4 C5 123.0(3) . . ?
C9 C4 N1 119.2(3) . . ?
C9 C8 H8 119.4 . . ?
C9 C17 C22 112.2(4) . . ?
C9 C17 H17 107.4 . . ?
C10 C11 C12 116.5(4) . . ?
C10 C11 C18 124.2(3) . . ?
C10 C15 C19 121.8(3) . . ?
C11 C12 H12 119.4 . . ?
C11 C10 C15 123.9(3) . . ?
C11 C10 N2 117.7(3) . . ?
C11 C18 C24 112.6(3) . . ?
C11 C18 C25 110.2(3) . . ?
C11 C18 H18 107.8 . . ?
C12 C11 C18 119.3(3) . . ?
C12 C13 H13 119.9 . . ?
C13 C14 C15 121.4(4) . . ?
C13 C14 H14 119.3 . . ?
C13 C12 C11 121.2(4) . . ?
C13 C12 H12 119.4 . . ?
C14 C13 C12 120.2(4) . . ?
C14 C13 H13 119.9 . . ?
C14 C15 C10 116.8(4) . . ?
C14 C15 C19 121.4(4) . . ?
C15 C14 H14 119.3 . . ?
C15 C19 C26 110.8(3) . . ?
C15 C19 C27 113.5(3) . . ?
C15 C19 H19 107.5 . . ?
C15 C10 N2 118.3(3) . . ?
C16 C21 H21A 109.5 . . ?
C16 C21 H21B 109.5 . . ?
C16 C21 H21C 109.5 . . ?
C16 C20 H20A 109.5 . . ?
C16 C20 H20B 109.5 . . ?
C16 C20 H20C 109.5 . . ?
C17 C23 H23A 109.5 . . ?
C17 C23 H23B 109.5 . . ?
C17 C23 H23C 109.5 . . ?
C17 C22 H22A 109.5 . . ?
C17 C22 H22B 109.5 . . ?
C17 C22 H22C 109.5 . . ?
C18 C25 H25A 109.5 . . ?
C18 C25 H25B 109.5 . . ?
C18 C25 H25C 109.5 . . ?
C18 C24 H24A 109.5 . . ?
C18 C24 H24B 109.5 . . ?
C18 C24 H24C 109.5 . . ?
C19 C27 H27A 109.5 . . ?
C19 C27 H27B 109.5 . . ?
C19 C27 H27C 109.5 . . ?
C19 C26 H26A 109.5 . . ?
C19 C26 H26B 109.5 . . ?
C19 C26 H26C 109.5 . . ?
C20 C16 C21 110.1(4) . . ?
C20 C16 H16 108.1 . . ?
C21 C16 H16 108.1 . . ?
C22 C17 H17 107.4 . . ?
C23 C17 C9 110.7(3) . . ?
C23 C17 C22 111.6(4) . . ?
C23 C17 H17 107.4 . . ?
C24 C18 C25 110.3(4) . . ?
C24 C18 H18 107.8 . . ?
C25 C18 H18 107.8 . . ?
C26 C19 C27 109.8(3) . . ?
C26 C19 H19 107.5 . . ?
C27 C19 H19 107.5 . . ?
C29 C30 N4 107.0(3) . . ?
C29 C30 H30 126.5 . . ?
C29 N3 C31 125.7(3) . . ?
C30 N4 C37 124.1(3) . . ?
C30 C29 N3 106.6(3) . . ?
C30 C29 H29 126.7 . . ?
C31 C36 C44 122.3(3) . . ?
C31 C32 C33 117.0(3) . . ?
C31 C32 C43 122.9(3) . . ?
C32 C31 C36 123.8(3) . . ?
C32 C31 N3 118.5(3) . . ?
C32 C43 C48 111.8(3) . . ?
C32 C43 C47 111.3(3) . . ?
C32 C43 H43 107.8 . . ?
C32 C33 H33 119.8 . . ?
C33 C32 C43 120.2(3) . . ?
C33 C34 C35 121.5(3) . . ?
C33 C34 H34 119.3 . . ?
C34 C33 C32 120.4(4) . . ?
C34 C33 H33 119.8 . . ?
C34 C35 C36 120.8(4) . . ?
C34 C35 H35 119.6 . . ?
C35 C36 C31 116.4(3) . . ?
C35 C36 C44 121.1(3) . . ?
C35 C34 H34 119.3 . . ?
C36 C31 N3 117.7(3) . . ?
C36 C44 C49 112.6(3) . . ?
C36 C44 C50 110.2(3) . . ?
C36 C44 H44 107.9 . . ?
C36 C35 H35 119.6 . . ?
C37 C38 C39 117.1(3) . . ?
C37 C38 C45 121.7(3) . . ?
C37 C42 C46 123.1(3) . . ?
C38 C37 C42 123.6(3) . . ?
C38 C37 N4 118.3(3) . . ?
C38 C45 C51 110.7(3) . . ?
C38 C45 H45 107.2 . . ?
C38 C39 H39 119.5 . . ?
C39 C38 C45 121.2(3) . . ?
C39 C40 H40 119.8 . . ?
C40 C39 C38 121.0(4) . . ?
C40 C39 H39 119.5 . . ?
C40 C41 C42 121.3(4) . . ?
C40 C41 H41 119.3 . . ?
C41 C40 C39 120.3(3) . . ?
C41 C40 H40 119.8 . . ?
C41 C42 C37 116.6(3) . . ?
C41 C42 C46 120.3(3) . . ?
C42 C46 C53 112.2(3) . . ?
C42 C46 C54 110.3(3) . . ?
C42 C46 H46 108.1 . . ?
C42 C37 N4 118.0(3) . . ?
C42 C41 H41 119.3 . . ?
C43 C47 H47A 109.5 . . ?
C43 C47 H47B 109.5 . . ?
C43 C47 H47C 109.5 . . ?
C43 C48 H48A 109.5 . . ?
C43 C48 H48B 109.5 . . ?
C43 C48 H48C 109.5 . . ?
C44 C50 H50A 109.5 . . ?
C44 C50 H50B 109.5 . . ?
C44 C50 H50C 109.5 . . ?
C44 C49 H49A 109.5 . . ?
C44 C49 H49B 109.5 . . ?
C44 C49 H49C 109.5 . . ?
C45 C52 H52A 109.5 . . ?
C45 C52 H52B 109.5 . . ?
C45 C52 H52C 109.5 . . ?
C45 C51 H51A 109.5 . . ?
C45 C51 H51B 109.5 . . ?
C45 C51 H51C 109.5 . . ?
C46 C54 H54A 109.5 . . ?
C46 C54 H54B 109.5 . . ?
C46 C54 H54C 109.5 . . ?
C46 C53 H53A 109.5 . . ?
C46 C53 H53B 109.5 . . ?
C46 C53 H53C 109.5 . . ?
C47 C43 H43 107.8 . . ?
C48 C43 C47 110.1(3) . . ?
C48 C43 H43 107.8 . . ?
C49 C44 C50 110.3(3) . . ?
C49 C44 H44 107.9 . . ?
C50 C44 H44 107.9 . . ?
C51 C45 H45 107.2 . . ?
C52 C45 C38 113.9(3) . . ?
C52 C45 C51 110.3(3) . . ?
C52 C45 H45 107.2 . . ?
C53 C46 C54 110.1(3) . . ?
C53 C46 H46 108.1 . . ?
C54 C46 H46 108.1 . . ?
C55A S1A Cu2 104.8(3) . . ?
C55A S1A Cu1 108.2(3) . . ?
C55B C58B H58A 109.5 . . ?
C55B C58B H58B 109.5 . . ?
C55B C58B H58C 109.5 . . ?
C55B C57B H57A 109.5 . . ?
C55B C57B H57B 109.5 . . ?
C55B C57B H57C 109.5 . . ?
C55B C56B H56A 109.5 . . ?
C55B C56B H56B 109.5 . . ?
C55B C56B H56C 109.5 . . ?
C55B S1B Cu1 107.8(7) . . ?
C55B S1B Cu2 109.1(5) . . ?
C56A C55A C58A 110.0(11) . . ?
C56A C55A S1A 109.1(7) . . ?
C56B C55B C57B 112.0(11) . . ?
C56B C55B C58B 108.1(15) . . ?
C56B C55B S1B 109.7(10) . . ?
C57A C55A C56A 113.4(9) . . ?
C57A C55A C58A 108.3(10) . . ?
C57A C55A S1A 108.3(8) . . ?
C57B C55B C58B 109.2(14) . . ?
C57B C55B S1B 109.6(15) . . ?
C58A C55A S1A 107.5(9) . . ?
C58B C55B S1B 108.2(8) . . ?
C59 C60 C61 103.2(3) . . ?
C59 C60 H60A 111.1 . . ?
C59 C60 H60B 111.1 . . ?
C59 O63B C62 103.1(9) . . ?
C60 C61 H61A 111.2 . . ?
C60 C61 H61B 111.2 . . ?
C60 C59 H59A 110.7 . . ?
C60 C59 H59B 110.7 . . ?
C61 C60 H60A 111.1 . . ?
C61 C60 H60B 111.1 . . ?
C61 C62 O63B 103.8(7) . . ?
C61 C62 H62A 110.2 . . ?
C61 C62 H62B 110.2 . . ?
C62 C61 C60 102.9(3) . . ?
C62 C61 H61A 111.2 . . ?
C62 C61 H61B 111.2 . . ?
C62 O63A C59 113.3(10) . . ?
C63 C64 H64A 110.6 . . ?
C63 C64 H64B 110.6 . . ?
C63 O67 C69 100.5(14) . . ?
C63 O67 C66 110.7(5) . . ?
C63 O67 C72 34.9(13) . . ?
C64 C65 C66 100.0(5) . . ?
C64 C65 H65A 111.8 . . ?
C64 C65 H65B 111.8 . . ?
C64 C63 H63A 110.3 . . ?
C64 C63 H63B 110.3 . . ?
C65 C64 C63 105.5(5) . . ?
C65 C64 H64A 110.6 . . ?
C65 C64 H64B 110.6 . . ?
C65 C66 H66A 110.8 . . ?
C65 C66 H66B 110.8 . . ?
C66 C65 H65A 111.8 . . ?
C66 C65 H65B 111.8 . . ?
C66 O67 C72 93.6(12) . . ?
C69 O67 C66 31.9(11) . . ?
C69 O67 C72 102.2(19) . . ?
C69 C70 C71 107.4(19) . . ?
C69 C70 H70A 110.2 . . ?
C69 C70 H70B 110.2 . . ?
C70 C71 C72 96.2(18) . . ?
C70 C71 H71A 112.5 . . ?
C70 C71 H71B 112.5 . . ?
C70 C69 H69A 110.3 . . ?
C70 C69 H69B 110.3 . . ?
C71 C70 H70A 110.2 . . ?
C71 C70 H70B 110.2 . . ?
C71 C72 H72A 109.5 . . ?
C71 C72 H72B 109.5 . . ?
C72 C71 H71A 112.5 . . ?
C72 C71 H71B 112.5 . . ?
O63A C62 C61 107.4(7) . . ?
O63A C62 O63B 23.3(8) . . ?
O63A C62 H62A 110.2 . . ?
O63A C62 H62B 110.2 . . ?
O63A C59 O63B 24.4(7) . . ?
O63A C59 C60 105.1(7) . . ?
O63A C59 H59A 110.7 . . ?
O63A C59 H59B 110.7 . . ?
O63B C62 H62A 130.9 . . ?
O63B C62 H62B 91 . . ?
O63B C59 C60 110.9(7) . . ?
O63B C59 H59A 86.8 . . ?
O63B C59 H59B 125.9 . . ?
O67 C63 C64 107.2(6) . . ?
O67 C63 H63A 110.3 . . ?
O67 C63 H63B 110.3 . . ?
O67 C66 C65 105.0(5) . . ?
O67 C66 H66A 110.8 . . ?
O67 C66 H66B 110.8 . . ?
O67 C69 C70 107.0(16) . . ?
O67 C69 H69A 110.3 . . ?
O67 C69 H69B 110.3 . . ?
O67 C72 C71 110.7(17) . . ?
O67 C72 H72A 109.5 . . ?
O67 C72 H72B 109.5 . . ?
F1A B1 F3A 117.8(6) . . ?
F1A B1 F4A 105.9(6) . . ?
F1B B1 F2B 103.8(4) . . ?
F2A B1 F1A 115.8(6) . . ?
F2A B1 F3A 113.0(6) . . ?
F2A B1 F4A 102.6(6) . . ?
F3A B1 F4A 98.4(5) . . ?
F3B B1 F4B 110.4(5) . . ?
F3B B1 F1B 111.1(4) . . ?
F3B B1 F2B 112.7(4) . . ?
F4B B1 F1B 112.7(4) . . ?
F4B B1 F2B 105.8(4) . . ?
H20A C20 H20B 109.5 . . ?
H20A C20 H20C 109.5 . . ?
H20B C20 H20C 109.5 . . ?
H21A C21 H21B 109.5 . . ?
H21A C21 H21C 109.5 . . ?
H21B C21 H21C 109.5 . . ?
H22A C22 H22B 109.5 . . ?
H22A C22 H22C 109.5 . . ?
H22B C22 H22C 109.5 . . ?
H23A C23 H23B 109.5 . . ?
H23A C23 H23C 109.5 . . ?
H23B C23 H23C 109.5 . . ?
H24A C24 H24B 109.5 . . ?
H24A C24 H24C 109.5 . . ?
H24B C24 H24C 109.5 . . ?
H25A C25 H25B 109.5 . . ?
H25A C25 H25C 109.5 . . ?
H25B C25 H25C 109.5 . . ?
H26A C26 H26B 109.5 . . ?
H26A C26 H26C 109.5 . . ?
H26B C26 H26C 109.5 . . ?
H27A C27 H27B 109.5 . . ?
H27A C27 H27C 109.5 . . ?
H27B C27 H27C 109.5 . . ?
H47A C47 H47B 109.5 . . ?
H47A C47 H47C 109.5 . . ?
H47B C47 H47C 109.5 . . ?
H48A C48 H48B 109.5 . . ?
H48A C48 H48C 109.5 . . ?
H48B C48 H48C 109.5 . . ?
H49A C49 H49B 109.5 . . ?
H49A C49 H49C 109.5 . . ?
H49B C49 H49C 109.5 . . ?
H50A C50 H50B 109.5 . . ?
H50A C50 H50C 109.5 . . ?
H50B C50 H50C 109.5 . . ?
H51A C51 H51B 109.5 . . ?
H51A C51 H51C 109.5 . . ?
H51B C51 H51C 109.5 . . ?
H52A C52 H52B 109.5 . . ?
H52A C52 H52C 109.5 . . ?
H52B C52 H52C 109.5 . . ?
H53A C53 H53B 109.5 . . ?
H53A C53 H53C 109.5 . . ?
H53B C53 H53C 109.5 . . ?
H54A C54 H54B 109.5 . . ?
H54A C54 H54C 109.5 . . ?
H54B C54 H54C 109.5 . . ?
H56A C56B H56B 109.5 . . ?
H56A C56B H56C 109.5 . . ?
H56B C56B H56C 109.5 . . ?
H57A C57B H57B 109.5 . . ?
H57A C57B H57C 109.5 . . ?
H57B C57B H57C 109.5 . . ?
H58A C58B H58B 109.5 . . ?
H58A C58B H58C 109.5 . . ?
H58B C58B H58C 109.5 . . ?
H59A C59 H59B 108.8 . . ?
H60A C60 H60B 109.1 . . ?
H61A C61 H61B 109.1 . . ?
H62A C62 H62B 108.5 . . ?
H63A C63 H63B 108.5 . . ?
H64A C64 H64B 108.8 . . ?
H65A C65 H65B 109.5 . . ?
H66A C66 H66B 108.8 . . ?
H69A C69 H69B 108.6 . . ?
H70A C70 H70B 108.5 . . ?
H71A C71 H71B 110 . . ?
H72A C72 H72B 108.1 . . ?

loop_
_geom_bond_atom_site_label_1
_geom_bond_atom_site_label_2
_geom_bond_distance
_geom_bond_site_symmetry_2
_geom_bond_publ_flag
Cu1 C1 1.894(3) . ?
Cu1 S1A 2.185(4) . ?
Cu1 S1B 2.136(6) . ?
Cu2 C28 1.891(3) . ?
Cu2 S1A 2.164(4) . ?
Cu2 S1B 2.178(6) . ?
N1 C1 1.356(4) . ?
N1 C2 1.385(4) . ?
N1 C4 1.443(4) . ?
N3 C28 1.361(4) . ?
N3 C29 1.379(4) . ?
N3 C31 1.443(4) . ?
N4 C37 1.447(4) . ?
C1 N2 1.358(4) . ?
C2 C3 1.338(5) . ?
C2 H2 0.95 . ?
C3 H3 0.95 . ?
C3 N2 1.387(4) . ?
C4 C5 1.401(5) . ?
C4 C9 1.389(5) . ?
C5 C16 1.512(6) . ?
C5 C6 1.398(6) . ?
C6 H6 0.95 . ?
C7 C6 1.386(7) . ?
C7 H7 0.95 . ?
C8 C7 1.364(6) . ?
C8 C9 1.391(5) . ?
C8 H8 0.95 . ?
C10 C15 1.394(5) . ?
C10 N2 1.453(4) . ?
C11 C10 1.391(5) . ?
C11 C12 1.401(5) . ?
C11 C18 1.518(5) . ?
C12 C13 1.380(6) . ?
C12 H12 0.95 . ?
C13 H13 0.95 . ?
C14 C13 1.377(6) . ?
C14 C15 1.392(5) . ?
C14 H14 0.95 . ?
C16 H16 1 . ?
C17 C22 1.525(6) . ?
C17 C23 1.515(6) . ?
C17 C9 1.517(6) . ?
C17 H17 1 . ?
C18 C24 1.528(6) . ?
C18 C25 1.531(6) . ?
C18 H18 1 . ?
C19 C15 1.524(5) . ?
C19 C26 1.534(5) . ?
C19 C27 1.535(5) . ?
C19 H19 1 . ?
C20 C16 1.524(7) . ?
C20 H20A 0.98 . ?
C20 H20B 0.98 . ?
C20 H20C 0.98 . ?
C21 C16 1.526(6) . ?
C21 H21A 0.98 . ?
C21 H21B 0.98 . ?
C21 H21C 0.98 . ?
C22 H22A 0.98 . ?
C22 H22B 0.98 . ?
C22 H22C 0.98 . ?
C23 H23A 0.98 . ?
C23 H23B 0.98 . ?
C23 H23C 0.98 . ?
C24 H24A 0.98 . ?
C24 H24B 0.98 . ?
C24 H24C 0.98 . ?
C25 H25A 0.98 . ?
C25 H25B 0.98 . ?
C25 H25C 0.98 . ?
C26 H26A 0.98 . ?
C26 H26B 0.98 . ?
C26 H26C 0.98 . ?
C27 H27A 0.98 . ?
C27 H27B 0.98 . ?
C27 H27C 0.98 . ?
C28 N4 1.358(4) . ?
C29 H29 0.95 . ?
C30 C29 1.335(5) . ?
C30 H30 0.95 . ?
C30 N4 1.386(4) . ?
C31 C32 1.389(5) . ?
C31 C36 1.410(5) . ?
C33 C32 1.404(5) . ?
C33 C34 1.371(6) . ?
C33 H33 0.95 . ?
C34 C35 1.384(6) . ?
C34 H34 0.95 . ?
C35 H35 0.95 . ?
C36 C35 1.392(5) . ?
C36 C44 1.520(5) . ?
C38 C37 1.391(5) . ?
C38 C39 1.394(5) . ?
C38 C45 1.522(5) . ?
C39 H39 0.95 . ?
C40 C39 1.389(5) . ?
C40 C41 1.378(5) . ?
C40 H40 0.95 . ?
C41 H41 0.95 . ?
C42 C37 1.405(5) . ?
C42 C41 1.396(5) . ?
C42 C46 1.520(5) . ?
C43 C32 1.517(5) . ?
C43 C47 1.525(5) . ?
C43 C48 1.520(5) . ?
C43 H43 1 . ?
C44 C49 1.521(6) . ?
C44 H44 1 . ?
C45 C51 1.530(5) . ?
C45 C52 1.522(5) . ?
C45 H45 1 . ?
C46 C53 1.530(5) . ?
C46 H46 1 . ?
C47 H47A 0.98 . ?
C47 H47B 0.98 . ?
C47 H47C 0.98 . ?
C48 H48A 0.98 . ?
C48 H48B 0.98 . ?
C48 H48C 0.98 . ?
C49 H49A 0.98 . ?
C49 H49B 0.98 . ?
C49 H49C 0.98 . ?
C50 C44 1.521(5) . ?
C50 H50A 0.98 . ?
C50 H50B 0.98 . ?
C50 H50C 0.98 . ?
C51 H51A 0.98 . ?
C51 H51B 0.98 . ?
C51 H51C 0.98 . ?
C52 H52A 0.98 . ?
C52 H52B 0.98 . ?
C52 H52C 0.98 . ?
C53 H53A 0.98 . ?
C53 H53B 0.98 . ?
C53 H53C 0.98 . ?
C54 C46 1.538(5) . ?
C54 H54A 0.98 . ?
C54 H54B 0.98 . ?
C54 H54C 0.98 . ?
C55A C56A 1.508(12) . ?
C55A C57A 1.494(13) . ?
C55A C58A 1.55(2) . ?
C55A S1A 1.845(9) . ?
C55B C56B 1.504(17) . ?
C55B C57B 1.52(2) . ?
C55B C58B 1.61(3) . ?
C55B S1B 1.835(18) . ?
C56A H56D 0.98 . ?
C56A H56E 0.98 . ?
C56A H56F 0.98 . ?
C56B H56A 0.98 . ?
C56B H56B 0.98 . ?
C56B H56C 0.98 . ?
C57A H57D 0.98 . ?
C57A H57E 0.98 . ?
C57A H57F 0.98 . ?
C57B H57A 0.98 . ?
C57B H57B 0.98 . ?
C57B H57C 0.98 . ?
C58A H58D 0.98 . ?
C58A H58E 0.98 . ?
C58A H58F 0.98 . ?
C58B H58A 0.98 . ?
C58B H58B 0.98 . ?
C58B H58C 0.98 . ?
C59 H59A 0.99 . ?
C59 H59B 0.99 . ?
C59 O63A 1.369(16) . ?
C59 O63B 1.415(17) . ?
C60 C59 1.497(6) . ?
C60 C61 1.509(6) . ?
C60 H60A 0.99 . ?
C60 H60B 0.99 . ?
C61 H61A 0.99 . ?
C61 H61B 0.99 . ?
C62 C61 1.496(6) . ?
C62 H62A 0.99 . ?
C62 H62B 0.99 . ?
C62 O63A 1.361(17) . ?
C62 O63B 1.496(15) . ?
C63 H63A 0.99 . ?
C63 H63B 0.99 . ?
C63 O67 1.372(6) . ?
C64 C63 1.488(10) . ?
C64 H64A 0.99 . ?
C64 H64B 0.99 . ?
C65 C64 1.474(8) . ?
C65 C66 1.543(10) . ?
C65 H65A 0.99 . ?
C65 H65B 0.99 . ?
C66 H66A 0.99 . ?
C66 H66B 0.99 . ?
C69 H69A 0.99 . ?
C69 H69B 0.99 . ?
C70 C69 1.52(2) . ?
C70 H70A 0.99 . ?
C70 H70B 0.99 . ?
C71 C70 1.55(2) . ?
C71 C72 1.55(2) . ?
C71 H71A 0.99 . ?
C71 H71B 0.99 . ?
C72 H72A 0.99 . ?
C72 H72B 0.99 . ?
O67 C66 1.403(6) . ?
O67 C69 1.384(9) . ?
O67 C72 1.412(10) . ?
B1 F1A 1.345(9) . ?
B1 F1B 1.387(6) . ?
B1 F2A 1.329(8) . ?
B1 F2B 1.413(6) . ?
B1 F3A 1.372(8) . ?
B1 F3B 1.332(6) . ?
B1 F4A 1.464(8) . ?
B1 F4B 1.333(6) . ?
